data_7252029
loop_
_publ_author_name
'Khotchasanthong, Kenika'
'Sricharoen, Chombongkot'
'Jearanaiwiwat, Pacharapon'
'Chinchan, Kunlanit'
'Laksee, Sakchai'
'Rungtaweevoranit, Bunyarat'
'Sukwattanasinitt, Mongkol'
'Chainok, Kittipong'

_publ_section_title
;
 Topological isomers in lanthanide--chloranilate coordination polymers:
 synthesis, structure and CO2 adsorption properties
;
_journal_issue 30
_journal_name_full 'RSC Advances'
_journal_page_first 27809
_journal_page_last 27817
_journal_paper_doi 10.1039/D6RA02049F
_journal_volume 16
_journal_year 2026
_chemical_formula_moiety 'C9 H6 Cl3 O9 Tm, 3.5(H2 O)'
_chemical_formula_sum 'C9 H13 Cl3 O12.5 Tm'
_chemical_formula_weight 596.47
_space_group_crystal_system triclinic
_space_group_IT_number 2
_space_group_name_Hall '-P 1'
_space_group_name_H-M_alt 'P -1'
_atom_sites_solution_hydrogens difmap
_audit_creation_date 2026-03-06
_audit_creation_method
;
Olex2 1.5
(compiled 2025.07.13 svn.rb7424aed for OlexSys, GUI svn.r7314)
;
_audit_update_record
;
2026-03-10 deposited with the CCDC.	2026-05-18 downloaded from the CCDC.
;
_cell_angle_alpha 65.4120(10)
_cell_angle_beta 70.3560(10)
_cell_angle_gamma 81.4690(10)
_cell_formula_units_Z 2
_cell_length_a 9.1844(3)
_cell_length_b 10.1584(3)
_cell_length_c 10.8980(4)
_cell_measurement_reflns_used 9980
_cell_measurement_temperature 296.00
_cell_measurement_theta_max 28.29
_cell_measurement_theta_min 3.21
_cell_volume 870.72(5)
_computing_cell_refinement 'SAINT V8.38A (Bruker, 2018)'
_computing_data_reduction 'SAINT V8.38A (Bruker, 2018)'
_computing_molecular_graphics 'Olex2 1.5 (Dolomanov et al., 2009)'
_computing_publication_material 'Olex2 1.5 (Dolomanov et al., 2009)'
_computing_structure_refinement 'XL  (Sheldrick, 2008)'
_computing_structure_solution 'SHELXT 2014/5 (Sheldrick, 2014)'
_diffrn_ambient_temperature 296.00
_diffrn_detector 'Bruker PHOTON 200 area detector'
_diffrn_detector_area_resol_mean 7.39
_diffrn_detector_type 'PHOTON II area detector'
_diffrn_measured_fraction_theta_full 0.998
_diffrn_measured_fraction_theta_max 0.999
_diffrn_measurement_device 'four-circle KAPPA diffractometer'
_diffrn_measurement_device_type 'BRUKER D8 QUEST CMOS PHOTON II'
_diffrn_measurement_method '\w and \f scans'
_diffrn_radiation_collimation '0.5 mm'
_diffrn_radiation_monochromator graphite
_diffrn_radiation_probe x-ray
_diffrn_radiation_type MoK\a
_diffrn_radiation_wavelength 0.71073
_diffrn_radiation_xray_symbol K-L~3~
_diffrn_reflns_av_R_equivalents 0.0420
_diffrn_reflns_av_unetI/netI 0.0334
_diffrn_reflns_Laue_measured_fraction_full 0.998
_diffrn_reflns_Laue_measured_fraction_max 0.999
_diffrn_reflns_limit_h_max 13
_diffrn_reflns_limit_h_min -13
_diffrn_reflns_limit_k_max 15
_diffrn_reflns_limit_k_min -15
_diffrn_reflns_limit_l_max 16
_diffrn_reflns_limit_l_min -16
_diffrn_reflns_number 39105
_diffrn_reflns_point_group_measured_fraction_full 0.998
_diffrn_reflns_point_group_measured_fraction_max 0.999
_diffrn_reflns_theta_full 25.242
_diffrn_reflns_theta_max 32.575
_diffrn_reflns_theta_min 2.849
_diffrn_source 'sealed x-ray tube'
_diffrn_source_current 30.0
_diffrn_source_power 1.5
_diffrn_source_voltage 50.0
_diffrn_standards_number 0
_exptl_absorpt_coefficient_mu 5.616
_exptl_absorpt_correction_T_max 0.7467
_exptl_absorpt_correction_T_min 0.5266
_exptl_absorpt_correction_type multi-scan
_exptl_absorpt_process_details
;
SADABS-2016/2 (Bruker,2016/2) was used for absorption correction.
wR2(int) was 0.1047 before and 0.0541 after correction.
The Ratio of minimum to maximum transmission is 0.7052.
The \l/2 correction factor is Not present.
;
_exptl_crystal_colour brown
_exptl_crystal_colour_primary brown
_exptl_crystal_density_diffrn 2.275
_exptl_crystal_description hexagonal
_exptl_crystal_F_000 574
_exptl_crystal_size_max 0.41
_exptl_crystal_size_mid 0.35
_exptl_crystal_size_min 0.34
_refine_diff_density_max 2.328
_refine_diff_density_min -1.405
_refine_diff_density_rms 0.170
_refine_ls_extinction_method none
_refine_ls_goodness_of_fit_ref 1.122
_refine_ls_hydrogen_treatment mixed
_refine_ls_matrix_type full
_refine_ls_number_parameters 274
_refine_ls_number_reflns 6328
_refine_ls_number_restraints 51
_refine_ls_restrained_S_all 1.120
_refine_ls_R_factor_all 0.0398
_refine_ls_R_factor_gt 0.0279
_refine_ls_shift/su_max 0.002
_refine_ls_shift/su_mean 0.000
_refine_ls_structure_factor_coef Fsqd
_refine_ls_weighting_details 'w=1/[\s^2^(Fo^2^)+(0.0121P)^2^+1.4230P] where P=(Fo^2^+2Fc^2^)/3'
_refine_ls_weighting_scheme calc
_refine_ls_wR_factor_gt 0.0476
_refine_ls_wR_factor_ref 0.0507
_reflns_Friedel_coverage 0.000
_reflns_number_gt 5458
_reflns_number_total 6328
_reflns_threshold_expression 'I > 2\s(I)'
_cod_data_source_file d6ra02049f2.cif
_cod_data_source_block 9_2tm
_cod_original_formula_sum 'C9 H13 Cl3 O12.50 Tm'
_cod_database_code 7252029
_shelx_shelxl_version_number 2019/3
_shelx_space_group_comment
;
The symmetry employed for this shelxl refinement is uniquely defined
by the following loop, which should always be used as a source of
symmetry information in preference to the above space-group names.
They are only intended as comments.
;
_shelx_estimated_absorpt_t_max 0.251
_shelx_estimated_absorpt_t_min 0.207
_olex2_refinement_description
;
1. Fixed Uiso
 At 1.5 times of:
  All O(H,H) groups
2. Restrained distances
 O9-H9A = O9-H9B
 0.85 with sigma of 0.02
 O7-H7A = O7-H7B
 0.85 with sigma of 0.02
 O8-H8A = O8-H8B
 0.85 with sigma of 0.02
 O10B-H10D = O10B-H10C
 0.85 with sigma of 0.02
 O10A-H10A = O10A-H10B
 0.85 with sigma of 0.02
 O13-H13A = O13-H13B
 0.85 with sigma of 0.02
 O11-H11B = O11-H11A
 0.85 with sigma of 0.02
 O12-H12A = O12-H12B
 0.85 with sigma of 0.02
 H9A-H9B
 1.34 with sigma of 0.04
 H7A-H7B
 1.34 with sigma of 0.04
 H8A-H8B
 1.34 with sigma of 0.04
 H10D-H10C
 1.34 with sigma of 0.04
 H10A-H10B
 1.34 with sigma of 0.04
 H13A-H13B
 1.34 with sigma of 0.04
 H11B-H11A
 1.34 with sigma of 0.04
 H12A-H12B
 1.34 with sigma of 0.04
 Tm1-H9A \\sim Tm1-H9B
 with sigma of 0.02
 Tm1-H7A \\sim Tm1-H7B
 with sigma of 0.02
 Tm1-H8A \\sim Tm1-H8B
 with sigma of 0.02
3. Uiso/Uaniso restraints and constraints
Uanis(O10B) \\sim Ueq, Uanis(O10A) \\sim Ueq: with sigma of 0.01 and sigma for
terminal atoms of 0.02
Uanis(O11) \\sim Ueq: with sigma of 0.01 and sigma for terminal atoms of 0.02
Uanis(O12) \\sim Ueq: with sigma of 0.01 and sigma for terminal atoms of 0.02
4. Others
 Fixed Sof: O10A(0.82) H10A(0.82) H10B(0.82) O10B(0.18) H10C(0.18) H10D(0.18)
 O12(0.5) H12A(0.5) H12B(0.5)
5.a Riding coordinates:
 O10A(H10A,H10B), O10B(H10C,H10D), O11(H11A,H11B)
;
_olex2_submission_special_instructions 'No special instructions were received'

loop_
_space_group_symop_operation_xyz
'x, y, z'
'-x, -y, -z'

loop_
_atom_site_label
_atom_site_type_symbol
_atom_site_fract_x
_atom_site_fract_y
_atom_site_fract_z
_atom_site_U_iso_or_equiv
_atom_site_adp_type
_atom_site_occupancy
_atom_site_site_symmetry_order
_atom_site_calc_flag
_atom_site_refinement_flags_posn
_atom_site_refinement_flags_adp
_atom_site_refinement_flags_occupancy
_atom_site_disorder_assembly
_atom_site_disorder_group
Tm1 Tm 0.71112(2) 0.24747(2) 0.74602(2) 0.01671(3) Uani 1 1 d D . . . .
Cl1 Cl 0.65988(11) 0.78329(8) 0.74293(8) 0.03741(19) Uani 1 1 d . . . . .
Cl2 Cl 0.84428(10) -0.28498(8) 1.05182(10) 0.0390(2) Uani 1 1 d . . . . .
Cl3 Cl 0.73229(10) 0.03185(9) 0.36515(9) 0.03523(18) Uani 1 1 d . . . . .
O1 O 0.6829(2) 0.4796(2) 0.7584(2) 0.0224(4) Uani 1 1 d . . . . .
O2 O 0.4545(2) 0.75261(19) 1.0331(2) 0.0214(4) Uani 1 1 d . . . . .
O3 O 0.7547(2) 0.0214(2) 0.9125(2) 0.0252(4) Uani 1 1 d . . . . .
O4 O 1.1147(2) -0.2586(2) 1.1384(2) 0.0223(4) Uani 1 1 d . . . . .
O5 O 0.7431(2) 0.1522(2) 0.5730(2) 0.0240(4) Uani 1 1 d . . . . .
O6 O 1.0244(2) -0.1462(2) 0.3398(2) 0.0269(4) Uani 1 1 d . . . . .
O7 O 0.5081(3) 0.3708(2) 0.6606(3) 0.0316(5) Uani 1 1 d D . . . .
H7A H 0.478(4) 0.455(2) 0.654(4) 0.047 Uiso 1 1 d D U . . .
H7B H 0.435(3) 0.334(3) 0.657(4) 0.047 Uiso 1 1 d D U . . .
O8 O 0.4998(2) 0.0830(2) 0.8256(2) 0.0255(4) Uani 1 1 d D . . . .
H8A H 0.427(3) 0.078(3) 0.900(3) 0.038 Uiso 1 1 d D U . . .
H8B H 0.521(3) -0.004(2) 0.840(4) 0.038 Uiso 1 1 d D U . . .
O9 O 0.8496(3) 0.4213(2) 0.5365(2) 0.0352(5) Uani 1 1 d D . . . .
H9A H 0.825(4) 0.509(2) 0.509(3) 0.053 Uiso 1 1 d D U . . .
H9B H 0.897(4) 0.408(3) 0.463(2) 0.053 Uiso 1 1 d D U . . .
O10A O 0.5818(6) 0.3526(5) 0.3694(5) 0.0677(13) Uani 0.82 1 d D U P A 1
H10A H 0.626510 0.314008 0.432130 0.102 Uiso 0.82 1 d DR U P A 1
H10B H 0.650105 0.361259 0.290627 0.102 Uiso 0.82 1 d DR U P A 1
O10B O 0.6681(19) 0.4005(17) 0.303(2) 0.048(4) Uani 0.18 1 d D U P B 2
H10C H 0.754144 0.431355 0.239387 0.072 Uiso 0.18 1 d DR U P B 2
H10D H 0.688797 0.343977 0.378324 0.072 Uiso 0.18 1 d DR U P B 2
O11 O 0.9999(4) 0.5802(4) 0.7316(3) 0.0664(9) Uani 1 1 d D U . . .
H11A H 0.929284 0.613565 0.693949 0.100 Uiso 1 1 d DR U . . .
H11B H 0.988700 0.489818 0.757798 0.100 Uiso 1 1 d DR U . . .
O12 O 0.8034(8) 0.3876(8) 1.1086(8) 0.0674(18) Uani 0.5 1 d D U P . .
H12A H 0.811(13) 0.330(10) 1.069(11) 0.101 Uiso 0.5 1 d D U P . .
H12B H 0.878(9) 0.367(12) 1.143(12) 0.101 Uiso 0.5 1 d D U P . .
O13 O 1.2738(4) 0.3111(3) 0.5716(3) 0.0535(7) Uani 1 1 d D . . . .
H13A H 1.210(4) 0.244(4) 0.611(5) 0.080 Uiso 1 1 d D U . . .
H13B H 1.350(4) 0.291(5) 0.510(4) 0.080 Uiso 1 1 d D U . . .
C1 C 0.5979(3) 0.4976(3) 0.8678(3) 0.0179(5) Uani 1 1 d . . . . .
C2 C 0.5735(3) 0.6291(3) 0.8834(3) 0.0215(5) Uani 1 1 d . . . . .
C3 C 0.4811(3) 0.6391(3) 1.0094(3) 0.0179(5) Uani 1 1 d . . . . .
C4 C 0.8707(3) 0.0029(3) 0.9549(3) 0.0197(5) Uani 1 1 d . . . . .
C5 C 0.9299(3) -0.1304(3) 1.0246(3) 0.0222(5) Uani 1 1 d . . . . .
C6 C 1.0543(3) -0.1425(3) 1.0732(3) 0.0190(5) Uani 1 1 d . . . . .
C7 C 0.8607(3) 0.0827(3) 0.5306(3) 0.0185(5) Uani 1 1 d . . . . .
C8 C 0.8785(3) 0.0168(3) 0.4379(3) 0.0211(5) Uani 1 1 d . . . . .
C9 C 1.0072(3) -0.0710(3) 0.4098(3) 0.0193(5) Uani 1 1 d . . . . .

loop_
_atom_site_aniso_label
_atom_site_aniso_U_11
_atom_site_aniso_U_22
_atom_site_aniso_U_33
_atom_site_aniso_U_23
_atom_site_aniso_U_13
_atom_site_aniso_U_12
Tm1 0.01895(6) 0.01658(5) 0.01829(6) -0.01111(4) -0.00646(4) 0.00406(4)
Cl1 0.0570(5) 0.0186(3) 0.0245(4) -0.0078(3) 0.0048(3) -0.0087(3)
Cl2 0.0425(5) 0.0215(3) 0.0613(6) -0.0114(4) -0.0307(4) -0.0033(3)
Cl3 0.0365(4) 0.0380(4) 0.0497(5) -0.0290(4) -0.0265(4) 0.0134(3)
O1 0.0281(10) 0.0180(9) 0.0195(9) -0.0113(8) -0.0009(8) 0.0009(8)
O2 0.0271(10) 0.0156(9) 0.0226(9) -0.0118(8) -0.0034(8) 0.0003(7)
O3 0.0229(10) 0.0217(10) 0.0336(11) -0.0088(9) -0.0146(9) 0.0003(8)
O4 0.0263(10) 0.0182(9) 0.0272(10) -0.0112(8) -0.0131(8) 0.0046(8)
O5 0.0228(10) 0.0257(10) 0.0288(10) -0.0193(9) -0.0064(8) 0.0074(8)
O6 0.0315(11) 0.0291(11) 0.0308(11) -0.0232(9) -0.0114(9) 0.0083(9)
O7 0.0309(12) 0.0260(11) 0.0461(14) -0.0165(10) -0.0226(11) 0.0087(9)
O8 0.0240(10) 0.0228(10) 0.0302(11) -0.0116(9) -0.0070(8) -0.0016(8)
O9 0.0408(13) 0.0245(11) 0.0312(12) -0.0132(10) 0.0022(10) 0.0015(10)
O10A 0.095(4) 0.064(3) 0.077(3) -0.048(3) -0.062(3) 0.048(3)
O10B 0.037(8) 0.028(7) 0.076(11) -0.019(7) -0.021(7) 0.014(6)
O11 0.0536(19) 0.068(2) 0.065(2) -0.0248(17) -0.0038(16) 0.0005(16)
O12 0.066(4) 0.060(4) 0.080(5) -0.039(4) -0.013(4) -0.001(3)
O13 0.069(2) 0.0337(15) 0.064(2) -0.0165(14) -0.0309(16) -0.0043(14)
C1 0.0217(12) 0.0160(11) 0.0169(12) -0.0089(10) -0.0053(10) 0.0028(9)
C2 0.0295(14) 0.0151(12) 0.0168(12) -0.0072(10) -0.0019(10) -0.0013(10)
C3 0.0218(13) 0.0165(12) 0.0198(12) -0.0107(10) -0.0076(10) 0.0014(9)
C4 0.0192(12) 0.0218(13) 0.0193(12) -0.0095(10) -0.0053(10) -0.0006(10)
C5 0.0230(13) 0.0177(12) 0.0296(14) -0.0085(11) -0.0123(11) -0.0030(10)
C6 0.0229(13) 0.0182(12) 0.0189(12) -0.0103(10) -0.0069(10) 0.0017(10)
C7 0.0199(12) 0.0163(12) 0.0182(12) -0.0086(10) -0.0016(10) -0.0011(9)
C8 0.0245(13) 0.0208(13) 0.0228(13) -0.0134(11) -0.0090(11) 0.0051(10)
C9 0.0239(13) 0.0176(12) 0.0166(12) -0.0095(10) -0.0039(10) 0.0020(10)

loop_
_atom_type_symbol
_atom_type_description
_atom_type_scat_dispersion_real
_atom_type_scat_dispersion_imag
_atom_type_scat_source
C C 0.0033 0.0016 'International Tables Vol C Tables 4.2.6.8 and 6.1.1.4'
H H 0.0000 0.0000 'International Tables Vol C Tables 4.2.6.8 and 6.1.1.4'
Cl Cl 0.1484 0.1585 'International Tables Vol C Tables 4.2.6.8 and 6.1.1.4'
Tm Tm -0.3139 5.2483 'International Tables Vol C Tables 4.2.6.8 and 6.1.1.4'
O O 0.0106 0.0060 'International Tables Vol C Tables 4.2.6.8 and 6.1.1.4'

loop_
_geom_angle_atom_site_label_1
_geom_angle_atom_site_label_2
_geom_angle_atom_site_label_3
_geom_angle
_geom_angle_site_symmetry_1
_geom_angle_site_symmetry_3
_geom_angle_publ_flag
O1 Tm1 O6 120.70(7) . 2_756 ?
O1 Tm1 O8 125.03(7) . . ?
O2 Tm1 O1 66.43(6) 2_667 . ?
O2 Tm1 O4 76.36(7) 2_667 2_757 ?
O2 Tm1 O6 135.84(7) 2_667 2_756 ?
O2 Tm1 O8 72.60(7) 2_667 . ?
O3 Tm1 O1 129.21(7) . . ?
O3 Tm1 O2 75.69(7) . 2_667 ?
O3 Tm1 O4 67.27(7) . 2_757 ?
O3 Tm1 O5 92.51(7) . . ?
O3 Tm1 O6 67.89(7) . 2_756 ?
O3 Tm1 O8 69.05(7) . . ?
O4 Tm1 O1 71.75(7) 2_757 . ?
O4 Tm1 O6 67.22(6) 2_757 2_756 ?
O4 Tm1 O8 131.13(7) 2_757 . ?
O5 Tm1 O1 137.76(7) . . ?
O5 Tm1 O2 143.45(7) . 2_667 ?
O5 Tm1 O4 131.15(7) . 2_757 ?
O5 Tm1 O6 63.96(6) . 2_756 ?
O5 Tm1 O8 70.87(7) . . ?
O7 Tm1 O1 71.49(7) . . ?
O7 Tm1 O2 84.45(8) . 2_667 ?
O7 Tm1 O3 137.75(8) . . ?
O7 Tm1 O4 142.88(7) . 2_757 ?
O7 Tm1 O5 81.68(7) . . ?
O7 Tm1 O6 139.64(8) . 2_756 ?
O7 Tm1 O8 69.53(8) . . ?
O8 Tm1 O6 114.15(7) . 2_756 ?
O9 Tm1 O1 68.51(7) . . ?
O9 Tm1 O2 134.93(7) . 2_667 ?
O9 Tm1 O3 138.44(8) . . ?
O9 Tm1 O4 90.77(8) . 2_757 ?
O9 Tm1 O5 75.52(8) . . ?
O9 Tm1 O6 71.16(8) . 2_756 ?
O9 Tm1 O7 80.62(9) . . ?
O9 Tm1 O8 137.48(8) . . ?
C1 O1 Tm1 121.26(17) . . ?
C3 O2 Tm1 121.47(17) . 2_667 ?
C4 O3 Tm1 119.57(18) . . ?
C6 O4 Tm1 118.10(17) . 2_757 ?
C7 O5 Tm1 124.52(18) . . ?
C9 O6 Tm1 119.14(18) . 2_756 ?
Tm1 O7 H7A 125(2) . . ?
Tm1 O7 H7B 126(2) . . ?
H7A O7 H7B 105(3) . . ?
Tm1 O8 H8A 118(2) . . ?
Tm1 O8 H8B 119(2) . . ?
H8A O8 H8B 103(3) . . ?
Tm1 O9 H9A 123(2) . . ?
Tm1 O9 H9B 125(2) . . ?
H9A O9 H9B 105(3) . . ?
H10A O10A H10B 106.5 . . ?
H10C O10B H10D 106.9 . . ?
H11A O11 H11B 100.5 . . ?
H12A O12 H12B 107(5) . . ?
H13A O13 H13B 108(4) . . ?
O1 C1 C2 125.0(2) . . ?
O1 C1 C3 115.2(2) . 2_667 ?
C2 C1 C3 119.8(2) . 2_667 ?
C1 C2 Cl1 119.4(2) . . ?
C3 C2 Cl1 119.2(2) . . ?
C3 C2 C1 121.4(2) . . ?
O2 C3 C1 115.6(2) . 2_667 ?
O2 C3 C2 125.6(2) . . ?
C2 C3 C1 118.8(2) . 2_667 ?
O3 C4 C5 124.8(3) . . ?
O3 C4 C6 115.2(2) . 2_757 ?
C5 C4 C6 120.0(2) . 2_757 ?
C4 C5 Cl2 118.6(2) . . ?
C4 C5 C6 121.6(2) . . ?
C6 C5 Cl2 119.7(2) . . ?
O4 C6 C4 115.6(2) . 2_757 ?
O4 C6 C5 126.0(2) . . ?
C5 C6 C4 118.4(2) . 2_757 ?
O5 C7 C8 126.0(3) . . ?
O5 C7 C9 115.5(2) . 2_756 ?
C8 C7 C9 118.5(2) . 2_756 ?
C7 C8 Cl3 119.6(2) . . ?
C7 C8 C9 121.1(3) . . ?
C9 C8 Cl3 119.1(2) . . ?
O6 C9 C7 114.8(2) . 2_756 ?
O6 C9 C8 125.2(3) . . ?
C8 C9 C7 120.0(2) . 2_756 ?

loop_
_geom_bond_atom_site_label_1
_geom_bond_atom_site_label_2
_geom_bond_distance
_geom_bond_site_symmetry_2
_geom_bond_publ_flag
Tm1 O1 2.3886(18) . ?
Tm1 O2 2.3757(18) 2_667 ?
Tm1 O3 2.3397(19) . ?
Tm1 O4 2.3846(19) 2_757 ?
Tm1 O5 2.3743(19) . ?
Tm1 O6 2.523(2) 2_756 ?
Tm1 O7 2.327(2) . ?
Tm1 O8 2.436(2) . ?
Tm1 O9 2.304(2) . ?
Cl1 C2 1.727(3) . ?
Cl2 C5 1.730(3) . ?
Cl3 C8 1.734(3) . ?
O1 C1 1.256(3) . ?
O2 C3 1.256(3) . ?
O3 C4 1.258(3) . ?
O4 C6 1.257(3) . ?
O5 C7 1.261(3) . ?
O6 C9 1.249(3) . ?
O7 H7A 0.843(17) . ?
O7 H7B 0.829(17) . ?
O8 H8A 0.845(17) . ?
O8 H8B 0.837(17) . ?
O9 H9A 0.839(17) . ?
O9 H9B 0.827(17) . ?
O10A H10A 0.8415 . ?
O10A H10B 0.8539 . ?
O10B H10C 0.8520 . ?
O10B H10D 0.8503 . ?
O11 H11A 0.8377 . ?
O11 H11B 0.8513 . ?
O12 H12A 0.84(2) . ?
O12 H12B 0.85(2) . ?
O13 H13A 0.840(19) . ?
O13 H13B 0.855(19) . ?
C1 C2 1.393(3) . ?
C1 C3 1.532(4) 2_667 ?
C2 C3 1.386(4) . ?
C4 C5 1.381(4) . ?
C4 C6 1.539(4) 2_757 ?
C5 C6 1.383(4) . ?
C7 C8 1.384(4) . ?
C7 C9 1.526(4) 2_756 ?
C8 C9 1.399(4) . ?

loop_
_geom_torsion_atom_site_label_1
_geom_torsion_atom_site_label_2
_geom_torsion_atom_site_label_3
_geom_torsion_atom_site_label_4
_geom_torsion
_geom_torsion_site_symmetry_1
_geom_torsion_site_symmetry_2
_geom_torsion_site_symmetry_3
_geom_torsion_site_symmetry_4
_geom_torsion_publ_flag
Tm1 O1 C1 C2 -179.2(2) . . . . ?
Tm1 O1 C1 C3 1.3(3) . . . 2_667 ?
Tm1 O2 C3 C1 -0.9(3) 2_667 . . 2_667 ?
Tm1 O2 C3 C2 178.8(2) 2_667 . . . ?
Tm1 O3 C4 C5 -163.6(2) . . . . ?
Tm1 O3 C4 C6 17.6(3) . . . 2_757 ?
Tm1 O4 C6 C4 14.2(3) 2_757 . . 2_757 ?
Tm1 O4 C6 C5 -166.4(2) 2_757 . . . ?
Tm1 O5 C7 C8 175.0(2) . . . . ?
Tm1 O5 C7 C9 -4.4(3) . . . 2_756 ?
Tm1 O6 C9 C7 -15.9(3) 2_756 . . 2_756 ?
Tm1 O6 C9 C8 165.5(2) 2_756 . . . ?
Cl1 C2 C3 O2 -1.0(4) . . . . ?
Cl1 C2 C3 C1 178.6(2) . . . 2_667 ?
Cl2 C5 C6 O4 -0.3(4) . . . . ?
Cl2 C5 C6 C4 179.1(2) . . . 2_757 ?
Cl3 C8 C9 O6 -3.1(4) . . . . ?
Cl3 C8 C9 C7 178.3(2) . . . 2_756 ?
O1 C1 C2 Cl1 1.9(4) . . . . ?
O1 C1 C2 C3 -178.2(3) . . . . ?
O3 C4 C5 Cl2 2.3(4) . . . . ?
O3 C4 C5 C6 -177.4(3) . . . . ?
O5 C7 C8 Cl3 2.1(4) . . . . ?
O5 C7 C8 C9 -173.0(3) . . . . ?
C1 C2 C3 O2 179.1(3) . . . . ?
C1 C2 C3 C1 -1.2(4) . . . 2_667 ?
C3 C1 C2 Cl1 -178.6(2) 2_667 . . . ?
C3 C1 C2 C3 1.3(4) 2_667 . . . ?
C4 C5 C6 O4 179.4(3) . . . . ?
C4 C5 C6 C4 -1.3(4) . . . 2_757 ?
C6 C4 C5 Cl2 -179.0(2) 2_757 . . . ?
C6 C4 C5 C6 1.3(4) 2_757 . . . ?
C7 C8 C9 O6 172.1(3) . . . . ?
C7 C8 C9 C7 -6.5(4) . . . 2_756 ?
C9 C7 C8 Cl3 -178.5(2) 2_756 . . . ?
C9 C7 C8 C9 6.4(4) 2_756 . . . ?
